data_7209919
loop_
_publ_author_name
'Liu, Bo'
'Liu, Bin'
'Pang, Lingyan'
'Yang, Guoping'
'Cui, Lin'
'Wang, Yao-Yu'
'Shi, Qizhen'

_publ_section_title
;
 Unprecedented 1D alternate Co5 chain and discrete Co3 unit embedded in a
 3D framework exhibiting slow magnetic relaxation behaviour
;
_journal_issue 26
_journal_name_full CrystEngComm
_journal_page_first 5205
_journal_paper_doi 10.1039/c3ce40373d
_journal_volume 15
_journal_year 2013
_chemical_formula_sum 'C54 H36 Co4 N4 O14'
_chemical_formula_weight 1200.63
_chemical_name_systematic
;
?
;
_space_group_IT_number 2
_symmetry_cell_setting triclinic
_symmetry_space_group_name_Hall '-P 1'
_symmetry_space_group_name_H-M 'P -1'
_atom_sites_solution_hydrogens geom
_atom_sites_solution_primary direct
_atom_sites_solution_secondary difmap
_audit_creation_method SHELXL-97
_cell_angle_alpha 108.625(2)
_cell_angle_beta 95.964(2)
_cell_angle_gamma 98.671(2)
_cell_formula_units_Z 2
_cell_length_a 8.1571(10)
_cell_length_b 14.7919(18)
_cell_length_c 20.877(3)
_cell_measurement_reflns_used 2004
_cell_measurement_temperature 296(2)
_cell_measurement_theta_max 23.706
_cell_measurement_theta_min 2.56
_cell_volume 2328.5(5)
_computing_structure_refinement 'SHELXL-97 (Sheldrick, 1997)'
_computing_structure_solution 'SHELXS-97 (Sheldrick, 1990)'
_diffrn_ambient_temperature 296(2)
_diffrn_measured_fraction_theta_full 0.980
_diffrn_measured_fraction_theta_max 0.980
_diffrn_radiation_monochromator graphite
_diffrn_radiation_source 'fine-focus sealed tube'
_diffrn_radiation_type MoK\a
_diffrn_radiation_wavelength 0.71073
_diffrn_reflns_av_R_equivalents 0.0378
_diffrn_reflns_av_sigmaI/netI 0.0869
_diffrn_reflns_limit_h_max 7
_diffrn_reflns_limit_h_min -9
_diffrn_reflns_limit_k_max 17
_diffrn_reflns_limit_k_min -17
_diffrn_reflns_limit_l_max 25
_diffrn_reflns_limit_l_min -24
_diffrn_reflns_number 12213
_diffrn_reflns_theta_full 25.53
_diffrn_reflns_theta_max 25.53
_diffrn_reflns_theta_min 1.49
_exptl_absorpt_coefficient_mu 1.479
_exptl_absorpt_correction_T_max 0.8784
_exptl_absorpt_correction_T_min 0.8310
_exptl_absorpt_correction_type multi-scan
_exptl_absorpt_process_details Sadabs
_exptl_crystal_colour red
_exptl_crystal_density_diffrn 1.709
_exptl_crystal_density_method 'not measured'
_exptl_crystal_description block
_exptl_crystal_F_000 1212
_exptl_crystal_size_max 0.13
_exptl_crystal_size_mid 0.12
_exptl_crystal_size_min 0.09
_refine_diff_density_max 0.572
_refine_diff_density_min -0.602
_refine_diff_density_rms 0.152
_refine_ls_extinction_method none
_refine_ls_goodness_of_fit_ref 0.990
_refine_ls_hydrogen_treatment constr
_refine_ls_matrix_type full
_refine_ls_number_parameters 688
_refine_ls_number_reflns 8511
_refine_ls_number_restraints 0
_refine_ls_restrained_S_all 0.990
_refine_ls_R_factor_all 0.0902
_refine_ls_R_factor_gt 0.0537
_refine_ls_shift/su_max 0.001
_refine_ls_shift/su_mean 0.000
_refine_ls_structure_factor_coef Fsqd
_refine_ls_weighting_details 'calc w=1/[\s^2^(Fo^2^)+(0.0821P)^2^+0.0000P] where P=(Fo^2^+2Fc^2^)/3'
_refine_ls_weighting_scheme calc
_refine_ls_wR_factor_gt 0.1325
_refine_ls_wR_factor_ref 0.1612
_reflns_number_gt 5629
_reflns_number_total 8511
_reflns_threshold_expression >2sigma(I)
_cod_data_source_file c3ce40373d.txt
_cod_data_source_block Complex_1
_cod_depositor_comments
;
The following automatic conversions were performed:

'_symmetry_cell_setting' value 'Triclinic' changed to 'triclinic'
according to /home/saulius/struct/CIF-dictionaries/cif_core.dic
dictionary named 'cif_core.dic' version 2.4.2 from
2011-04-26.

'_exptl_absorpt_correction_type' value 'Multi-scan'
changed to 'multi-scan' according to
/home/saulius/struct/CIF-dictionaries/cif_core.dic dictionary named
'cif_core.dic' version 2.4.2 from 2011-04-26.

Automatic conversion script
Id: cif_fix_values 1891 2012-01-12 08:04:46Z andrius 
;
_cod_original_sg_symbol_H-M P-1
_cod_original_formula_sum C54H36Co4N4O14
_cod_database_code 7209919

loop_
_symmetry_equiv_pos_as_xyz
'x, y, z'
'-x, -y, -z'

loop_
_atom_site_label
_atom_site_type_symbol
_atom_site_fract_x
_atom_site_fract_y
_atom_site_fract_z
_atom_site_U_iso_or_equiv
_atom_site_adp_type
_atom_site_occupancy
_atom_site_symmetry_multiplicity
_atom_site_calc_flag
_atom_site_refinement_flags
Co1 Co 0.31614(8) 1.07927(5) 0.42069(4) 0.02283(19) Uani 1 1 d .
Co2 Co 0.39430(9) 0.89888(5) 0.44906(4) 0.02343(19) Uani 1 1 d .
Co3 Co 0.0000 1.0000 0.5000 0.0227(2) Uani 1 2 d S
Co4 Co 0.5000 0.5000 0.0000 0.0284(3) Uani 1 2 d S
Co5 Co 0.37825(10) 0.66742(5) -0.11492(4) 0.0322(2) Uani 1 1 d .
O6 O 0.5374(4) 1.0366(2) 0.44944(17) 0.0247(8) Uani 1 1 d .
O7 O -0.3750(4) 0.8400(2) 0.46667(17) 0.0240(8) Uani 1 1 d .
O5 O 0.1887(4) 0.9665(2) 0.44491(16) 0.0210(8) Uani 1 1 d .
O1 O 0.8755(4) 1.0216(3) 0.41165(17) 0.0279(9) Uani 1 1 d .
O3 O 0.3558(5) 0.8510(2) 0.34388(17) 0.0295(9) Uani 1 1 d .
O8 O -0.4721(5) 0.5460(3) 0.10849(19) 0.0370(10) Uani 1 1 d .
O4 O 0.3182(5) 0.9859(3) 0.32024(18) 0.0304(9) Uani 1 1 d .
O9 O -0.4974(5) 0.4328(3) 0.1579(2) 0.0408(10) Uani 1 1 d .
O2 O 1.0897(4) 1.1102(3) 0.38425(19) 0.0309(9) Uani 1 1 d .
O14 O -0.1137(4) 0.8554(3) 0.44369(18) 0.0288(9) Uani 1 1 d .
N2 N -0.5611(5) 0.2071(3) 0.4044(2) 0.0280(11) Uani 1 1 d .
O12 O 0.3147(5) 0.5850(3) 0.0051(2) 0.0393(10) Uani 1 1 d .
N1 N 0.2216(5) 0.7683(3) 0.4454(2) 0.0290(11) Uani 1 1 d .
N3 N 0.6978(6) 0.6211(3) 0.0155(2) 0.0312(11) Uani 1 1 d .
O10 O -1.1170(5) 0.4432(3) 0.1486(2) 0.0478(12) Uani 1 1 d .
O13 O 0.3479(5) 0.7220(3) -0.0199(2) 0.0407(10) Uani 1 1 d .
N4 N 1.4362(6) 1.2144(3) 0.1065(2) 0.0350(12) Uani 1 1 d .
C16 C -0.4699(6) 0.5200(4) 0.1588(3) 0.0267(12) Uani 1 1 d .
C20 C -0.3227(6) 0.7425(3) 0.3581(3) 0.0210(11) Uani 1 1 d .
C14 C 0.9421(7) 1.0615(4) 0.3732(3) 0.0263(12) Uani 1 1 d .
C30 C -0.2658(6) 0.8187(3) 0.4279(3) 0.0218(11) Uani 1 1 d .
C18 C -0.5117(7) 0.5937(4) 0.2842(3) 0.0267(12) Uani 1 1 d .
C2 C 0.3350(7) 0.8440(4) 0.2302(3) 0.0260(12) Uani 1 1 d .
C19 C -0.4576(6) 0.6684(4) 0.3483(3) 0.0246(12) Uani 1 1 d .
H19 H -0.5140 0.6676 0.3847 0.030 Uiso 1 1 calc R
O11 O -1.2025(5) 0.3204(3) 0.1829(2) 0.0502(12) Uani 1 1 d .
C23 C -0.6538(6) 0.5147(4) 0.2803(3) 0.0251(12) Uani 1 1 d .
C31 C 0.1469(7) 0.6975(4) 0.3873(3) 0.0335(14) Uani 1 1 d .
H31 H 0.1805 0.7002 0.3466 0.040 Uiso 1 1 calc R
C1 C 0.3355(7) 0.8987(4) 0.3045(3) 0.0284(13) Uani 1 1 d .
C8 C 0.5832(7) 0.9641(4) 0.2206(3) 0.0268(12) Uani 1 1 d .
C22 C -0.2938(7) 0.6738(4) 0.2401(3) 0.0318(13) Uani 1 1 d .
H22 H -0.2396 0.6771 0.2036 0.038 Uiso 1 1 calc R
C17 C -0.4274(7) 0.5978(4) 0.2296(3) 0.0260(12) Uani 1 1 d .
C40 C -0.4870(7) 0.2041(4) 0.3495(3) 0.0357(14) Uani 1 1 d .
H40 H -0.5063 0.1455 0.3133 0.043 Uiso 1 1 calc R
C4 C 0.4237(7) 0.8243(4) 0.1217(3) 0.0292(13) Uani 1 1 d .
H4 H 0.4862 0.8490 0.0941 0.035 Uiso 1 1 calc R
C6 C 0.2159(8) 0.6984(4) 0.1316(3) 0.0345(14) Uani 1 1 d .
H6 H 0.1441 0.6380 0.1127 0.041 Uiso 1 1 calc R
C10 C 0.8305(6) 1.0491(4) 0.3069(3) 0.0264(12) Uani 1 1 d .
C35 C 0.1660(7) 0.7617(4) 0.5024(3) 0.0340(14) Uani 1 1 d .
H35 H 0.2150 0.8100 0.5437 0.041 Uiso 1 1 calc R
C46 C 0.9203(8) 0.7054(4) -0.0220(3) 0.0434(16) Uani 1 1 d .
H46 H 0.9892 0.7035 -0.0550 0.052 Uiso 1 1 calc R
C9 C 0.6877(7) 0.9763(4) 0.2809(3) 0.0293(13) Uani 1 1 d .
H9 H 0.6611 0.9341 0.3047 0.035 Uiso 1 1 calc R
C15 C 0.3236(7) 0.6747(4) 0.0206(3) 0.0327(14) Uani 1 1 d .
C32 C 0.0234(7) 0.6208(4) 0.3838(3) 0.0378(15) Uani 1 1 d .
H32 H -0.0234 0.5737 0.3416 0.045 Uiso 1 1 calc R
C41 C -0.5319(7) 0.2947(4) 0.4546(3) 0.0338(14) Uani 1 1 d .
H41 H -0.5866 0.3003 0.4922 0.041 Uiso 1 1 calc R
C3 C 0.4410(7) 0.8785(4) 0.1913(3) 0.0266(12) Uani 1 1 d .
C21 C -0.2394(7) 0.7451(4) 0.3041(3) 0.0300(13) Uani 1 1 d .
H21 H -0.1473 0.7944 0.3106 0.036 Uiso 1 1 calc R
C28 C -0.6420(8) 0.4661(4) 0.3274(3) 0.0387(15) Uani 1 1 d .
H28 H -0.5454 0.4830 0.3598 0.046 Uiso 1 1 calc R
C25 C -0.9305(7) 0.4169(4) 0.2334(3) 0.0333(14) Uani 1 1 d .
C33 C -0.0311(7) 0.6139(4) 0.4429(3) 0.0324(13) Uani 1 1 d .
C12 C 0.7692(8) 1.1013(4) 0.2105(3) 0.0393(15) Uani 1 1 d .
H12 H 0.7952 1.1438 0.1868 0.047 Uiso 1 1 calc R
C43 C 0.7156(8) 0.7020(4) 0.0699(3) 0.0396(15) Uani 1 1 d .
H43 H 0.6467 0.7011 0.1026 0.048 Uiso 1 1 calc R
C38 C -0.3456(7) 0.3714(4) 0.3972(3) 0.0346(14) Uani 1 1 d .
C53 C 1.4138(8) 1.1318(4) 0.0526(3) 0.0453(17) Uani 1 1 d .
H53 H 1.4794 1.1303 0.0186 0.054 Uiso 1 1 calc R
C24 C -0.7989(6) 0.4892(4) 0.2327(3) 0.0279(12) Uani 1 1 d .
H24 H -0.8091 0.5200 0.2004 0.033 Uiso 1 1 calc R
C5 C 0.3146(7) 0.7340(4) 0.0926(3) 0.0299(13) Uani 1 1 d .
C42 C -0.4276(7) 0.3757(4) 0.4539(3) 0.0332(14) Uani 1 1 d .
H42 H -0.4108 0.4335 0.4908 0.040 Uiso 1 1 calc R
C49 C 1.0796(8) 0.9623(4) 0.0902(4) 0.0503(18) Uani 1 1 d .
H49 H 1.0133 0.9682 0.1244 0.060 Uiso 1 1 calc R
C45 C 0.9358(7) 0.7901(4) 0.0333(3) 0.0378(15) Uani 1 1 d .
C11 C 0.8724(7) 1.1105(4) 0.2699(3) 0.0355(14) Uani 1 1 d .
H11 H 0.9702 1.1579 0.2853 0.043 Uiso 1 1 calc R
C39 C -0.3847(8) 0.2827(4) 0.3441(3) 0.0370(15) Uani 1 1 d .
H39 H -0.3405 0.2765 0.3039 0.044 Uiso 1 1 calc R
C13 C 0.6261(7) 1.0281(4) 0.1862(3) 0.0359(14) Uani 1 1 d .
H13 H 0.5578 1.0220 0.1459 0.043 Uiso 1 1 calc R
C54 C 1.3008(8) 1.0502(4) 0.0451(4) 0.0479(17) Uani 1 1 d .
H54 H 1.2899 0.9954 0.0063 0.057 Uiso 1 1 calc R
C47 C 0.8027(8) 0.6235(5) -0.0285(3) 0.0442(16) Uani 1 1 d .
H47 H 0.7972 0.5674 -0.0658 0.053 Uiso 1 1 calc R
C29 C -1.0931(8) 0.3933(4) 0.1846(3) 0.0411(15) Uani 1 1 d .
C50 C 1.2024(8) 1.0481(5) 0.0943(4) 0.0490(18) Uani 1 1 d .
C36 C -0.1563(7) 0.5330(4) 0.4444(3) 0.0397(15) Uani 1 1 d .
H36 H -0.1898 0.5386 0.4865 0.048 Uiso 1 1 calc R
C7 C 0.2246(7) 0.7535(4) 0.1993(3) 0.0351(14) Uani 1 1 d .
H7 H 0.1552 0.7302 0.2255 0.042 Uiso 1 1 calc R
C37 C -0.2273(8) 0.4532(4) 0.3931(3) 0.0407(15) Uani 1 1 d .
H37 H -0.1994 0.4484 0.3502 0.049 Uiso 1 1 calc R
C26 C -0.9130(8) 0.3686(4) 0.2803(3) 0.0436(16) Uani 1 1 d .
H26 H -0.9992 0.3192 0.2796 0.052 Uiso 1 1 calc R
C34 C 0.0425(7) 0.6890(4) 0.5042(3) 0.0367(14) Uani 1 1 d .
H34 H 0.0082 0.6895 0.5454 0.044 Uiso 1 1 calc R
C27 C -0.7709(8) 0.3932(4) 0.3268(3) 0.0458(17) Uani 1 1 d .
H27 H -0.7599 0.3612 0.3583 0.055 Uiso 1 1 calc R
C48 C 1.0571(8) 0.8768(4) 0.0406(4) 0.0481(17) Uani 1 1 d .
H48 H 1.1258 0.8718 0.0072 0.058 Uiso 1 1 calc R
C44 C 0.8272(8) 0.7851(4) 0.0807(3) 0.0412(16) Uani 1 1 d .
H44 H 0.8321 0.8389 0.1195 0.049 Uiso 1 1 calc R
C52 C 1.3409(9) 1.2134(5) 0.1548(4) 0.062(2) Uani 1 1 d .
H52 H 1.3534 1.2691 0.1931 0.074 Uiso 1 1 calc R
C51 C 1.2256(10) 1.1327(5) 0.1496(4) 0.072(3) Uani 1 1 d .
H51 H 1.1615 1.1352 0.1842 0.086 Uiso 1 1 calc R

loop_
_atom_site_aniso_label
_atom_site_aniso_U_11
_atom_site_aniso_U_22
_atom_site_aniso_U_33
_atom_site_aniso_U_23
_atom_site_aniso_U_13
_atom_site_aniso_U_12
Co1 0.0194(4) 0.0244(4) 0.0223(4) 0.0069(3) 0.0030(3) -0.0002(3)
Co2 0.0211(4) 0.0227(4) 0.0231(4) 0.0060(3) 0.0021(3) -0.0007(3)
Co3 0.0169(5) 0.0261(5) 0.0209(5) 0.0045(4) 0.0028(4) -0.0007(4)
Co4 0.0333(6) 0.0223(5) 0.0227(6) 0.0030(5) 0.0038(5) -0.0047(5)
Co5 0.0336(5) 0.0290(4) 0.0279(4) 0.0051(4) 0.0044(3) -0.0013(3)
O6 0.024(2) 0.0251(19) 0.0219(19) 0.0069(16) 0.0002(15) 0.0009(16)
O7 0.0201(19) 0.028(2) 0.0171(19) 0.0016(16) 0.0040(15) -0.0019(16)
O5 0.0183(18) 0.0236(18) 0.0196(19) 0.0057(15) 0.0043(15) 0.0025(15)
O1 0.024(2) 0.039(2) 0.021(2) 0.0126(18) 0.0038(16) 0.0007(17)
O3 0.040(2) 0.026(2) 0.020(2) 0.0060(17) 0.0034(17) 0.0039(18)
O8 0.047(3) 0.035(2) 0.022(2) 0.0057(18) 0.0042(18) -0.004(2)
O4 0.039(2) 0.030(2) 0.021(2) 0.0063(17) 0.0111(17) 0.0049(18)
O9 0.049(3) 0.020(2) 0.044(3) -0.0002(19) 0.016(2) -0.0010(19)
O2 0.017(2) 0.037(2) 0.040(2) 0.0184(19) 0.0013(17) -0.0004(17)
O14 0.018(2) 0.030(2) 0.028(2) -0.0005(17) 0.0050(16) -0.0031(16)
N2 0.026(3) 0.028(3) 0.030(3) 0.013(2) 0.003(2) -0.003(2)
O12 0.042(3) 0.030(2) 0.034(2) 0.0001(19) -0.0016(19) 0.0011(19)
N1 0.023(2) 0.021(2) 0.043(3) 0.013(2) 0.002(2) 0.003(2)
N3 0.033(3) 0.027(3) 0.027(3) 0.005(2) 0.006(2) -0.002(2)
O10 0.039(3) 0.053(3) 0.047(3) 0.023(2) -0.006(2) -0.006(2)
O13 0.050(3) 0.038(2) 0.028(2) 0.0059(19) 0.009(2) 0.000(2)
N4 0.035(3) 0.024(2) 0.035(3) 0.002(2) 0.003(2) -0.006(2)
C16 0.018(3) 0.029(3) 0.021(3) -0.005(2) 0.004(2) -0.001(2)
C20 0.016(3) 0.018(3) 0.025(3) 0.004(2) -0.001(2) 0.001(2)
C14 0.026(3) 0.031(3) 0.023(3) 0.009(2) 0.004(2) 0.011(3)
C30 0.026(3) 0.019(3) 0.018(3) 0.005(2) 0.004(2) 0.000(2)
C18 0.025(3) 0.023(3) 0.024(3) 0.004(2) -0.005(2) -0.004(2)
C2 0.030(3) 0.021(3) 0.021(3) 0.002(2) 0.001(2) 0.001(2)
C19 0.023(3) 0.027(3) 0.021(3) 0.006(2) 0.004(2) 0.000(2)
O11 0.032(2) 0.047(3) 0.063(3) 0.023(2) -0.012(2) -0.014(2)
C23 0.022(3) 0.025(3) 0.024(3) 0.004(2) 0.006(2) -0.002(2)
C31 0.041(4) 0.027(3) 0.030(3) 0.008(3) 0.011(3) 0.000(3)
C1 0.026(3) 0.029(3) 0.025(3) 0.007(3) 0.004(2) -0.004(2)
C8 0.027(3) 0.026(3) 0.028(3) 0.011(2) 0.007(2) -0.002(2)
C22 0.031(3) 0.037(3) 0.025(3) 0.007(3) 0.012(2) -0.001(3)
C17 0.024(3) 0.024(3) 0.025(3) 0.005(2) 0.001(2) -0.002(2)
C40 0.042(4) 0.030(3) 0.033(3) 0.010(3) 0.009(3) 0.002(3)
C4 0.028(3) 0.032(3) 0.025(3) 0.010(3) 0.005(2) 0.000(3)
C6 0.042(4) 0.026(3) 0.026(3) 0.000(3) 0.006(3) -0.005(3)
C10 0.021(3) 0.030(3) 0.027(3) 0.011(2) 0.004(2) 0.001(2)
C35 0.037(3) 0.025(3) 0.032(3) 0.005(3) 0.001(3) -0.005(3)
C46 0.038(4) 0.036(4) 0.047(4) 0.003(3) 0.019(3) -0.005(3)
C9 0.025(3) 0.034(3) 0.030(3) 0.014(3) 0.002(2) 0.003(2)
C15 0.028(3) 0.032(3) 0.029(3) 0.002(3) -0.002(3) -0.001(3)
C32 0.038(4) 0.027(3) 0.038(4) 0.002(3) 0.004(3) -0.006(3)
C41 0.033(3) 0.030(3) 0.036(3) 0.011(3) 0.004(3) 0.001(3)
C3 0.032(3) 0.023(3) 0.025(3) 0.008(2) 0.002(2) 0.006(2)
C21 0.025(3) 0.029(3) 0.027(3) 0.003(3) 0.006(2) -0.007(2)
C28 0.034(3) 0.039(3) 0.037(4) 0.010(3) -0.003(3) 0.001(3)
C25 0.023(3) 0.029(3) 0.037(3) -0.001(3) 0.004(3) 0.000(2)
C33 0.032(3) 0.029(3) 0.040(4) 0.017(3) 0.011(3) 0.003(3)
C12 0.048(4) 0.038(3) 0.031(3) 0.016(3) 0.004(3) -0.004(3)
C43 0.034(4) 0.036(3) 0.045(4) 0.011(3) 0.007(3) 0.003(3)
C38 0.030(3) 0.029(3) 0.042(4) 0.012(3) 0.002(3) 0.001(3)
C53 0.053(4) 0.041(4) 0.037(4) 0.012(3) 0.012(3) -0.008(3)
C24 0.024(3) 0.028(3) 0.026(3) 0.004(2) 0.007(2) -0.002(2)
C5 0.037(3) 0.020(3) 0.027(3) 0.001(2) 0.004(3) 0.005(2)
C42 0.037(3) 0.025(3) 0.035(3) 0.009(3) 0.008(3) 0.000(3)
C49 0.049(4) 0.029(3) 0.060(5) 0.003(3) 0.016(4) -0.009(3)
C45 0.029(3) 0.038(3) 0.043(4) 0.009(3) 0.011(3) 0.002(3)
C11 0.036(3) 0.029(3) 0.037(3) 0.014(3) 0.000(3) -0.007(3)
C39 0.047(4) 0.032(3) 0.032(3) 0.012(3) 0.015(3) 0.000(3)
C13 0.035(3) 0.045(4) 0.025(3) 0.013(3) 0.001(3) -0.001(3)
C54 0.047(4) 0.027(3) 0.056(4) 0.004(3) 0.004(3) -0.007(3)
C47 0.041(4) 0.037(4) 0.039(4) 0.002(3) 0.000(3) -0.010(3)
C29 0.032(3) 0.038(4) 0.043(4) 0.005(3) 0.007(3) -0.002(3)
C50 0.036(4) 0.036(4) 0.063(5) 0.008(3) 0.011(3) -0.009(3)
C36 0.033(3) 0.039(4) 0.044(4) 0.016(3) 0.005(3) -0.003(3)
C7 0.032(3) 0.038(3) 0.031(3) 0.009(3) 0.007(3) -0.002(3)
C37 0.045(4) 0.036(3) 0.039(4) 0.011(3) 0.007(3) 0.002(3)
C26 0.043(4) 0.030(3) 0.057(4) 0.018(3) 0.010(3) -0.004(3)
C34 0.038(4) 0.035(3) 0.035(3) 0.011(3) 0.007(3) 0.001(3)
C27 0.051(4) 0.040(4) 0.049(4) 0.023(3) 0.007(3) -0.001(3)
C48 0.038(4) 0.038(4) 0.062(5) 0.011(3) 0.015(3) -0.003(3)
C44 0.039(4) 0.030(3) 0.047(4) 0.006(3) 0.003(3) 0.003(3)
C52 0.069(5) 0.039(4) 0.055(5) -0.011(3) 0.038(4) -0.016(4)
C51 0.065(5) 0.052(5) 0.078(6) -0.001(4) 0.044(5) -0.021(4)

loop_
_atom_type_symbol
_atom_type_description
_atom_type_scat_dispersion_real
_atom_type_scat_dispersion_imag
_atom_type_scat_source
C C 0.0033 0.0016 'International Tables Vol C Tables 4.2.6.8 and 6.1.1.4'
H H 0.0000 0.0000 'International Tables Vol C Tables 4.2.6.8 and 6.1.1.4'
N N 0.0061 0.0033 'International Tables Vol C Tables 4.2.6.8 and 6.1.1.4'
O O 0.0106 0.0060 'International Tables Vol C Tables 4.2.6.8 and 6.1.1.4'
Co Co 0.3494 0.9721 'International Tables Vol C Tables 4.2.6.8 and 6.1.1.4'

loop_
_geom_angle_atom_site_label_1
_geom_angle_atom_site_label_2
_geom_angle_atom_site_label_3
_geom_angle
_geom_angle_site_symmetry_1
_geom_angle_site_symmetry_3
O5 Co1 O6 86.97(13) . .
O5 Co1 O2 91.13(14) . 1_455
O6 Co1 O2 174.77(14) . 1_455
O5 Co1 O4 91.40(14) . .
O6 Co1 O4 86.70(14) . .
O2 Co1 O4 88.48(15) 1_455 .
O5 Co1 N2 173.80(15) . 1_665
O6 Co1 N2 95.62(15) . 1_665
O2 Co1 N2 86.76(15) 1_455 1_665
O4 Co1 N2 94.37(16) . 1_665
O5 Co1 O7 86.33(13) . 2_576
O6 Co1 O7 77.39(13) . 2_576
O2 Co1 O7 107.36(14) 1_455 2_576
O4 Co1 O7 164.02(14) . 2_576
N2 Co1 O7 88.73(15) 1_665 2_576
O6 Co2 O3 170.16(15) 2_676 .
O6 Co2 O5 93.86(13) 2_676 .
O3 Co2 O5 87.69(14) . .
O6 Co2 N1 100.28(16) 2_676 .
O3 Co2 N1 89.46(16) . .
O5 Co2 N1 88.65(15) . .
O6 Co2 O6 81.67(14) 2_676 .
O3 Co2 O6 88.85(13) . .
O5 Co2 O6 83.92(13) . .
N1 Co2 O6 172.44(14) . .
O6 Co2 O7 79.19(13) 2_676 1_655
O3 Co2 O7 98.87(14) . 1_655
O5 Co2 O7 172.85(13) . 1_655
N1 Co2 O7 94.23(14) . 1_655
O6 Co2 O7 93.31(13) . 1_655
O5 Co3 O5 180.00(16) 2_576 .
O5 Co3 O14 83.05(13) 2_576 2_576
O5 Co3 O14 96.95(13) . 2_576
O5 Co3 O14 96.95(13) 2_576 .
O5 Co3 O14 83.05(13) . .
O14 Co3 O14 180.000(1) 2_576 .
O5 Co3 O1 86.76(13) 2_576 2_676
O5 Co3 O1 93.24(13) . 2_676
O14 Co3 O1 81.03(14) 2_576 2_676
O14 Co3 O1 98.97(14) . 2_676
O5 Co3 O1 93.24(13) 2_576 1_455
O5 Co3 O1 86.76(13) . 1_455
O14 Co3 O1 98.97(14) 2_576 1_455
O14 Co3 O1 81.03(14) . 1_455
O1 Co3 O1 180.000(1) 2_676 1_455
O12 Co4 O12 180.0 2_665 .
O12 Co4 O8 93.71(15) 2_665 1_655
O12 Co4 O8 86.29(15) . 1_655
O12 Co4 O8 86.29(15) 2_665 2_565
O12 Co4 O8 93.71(15) . 2_565
O8 Co4 O8 180.0 1_655 2_565
O12 Co4 N3 92.65(17) 2_665 2_665
O12 Co4 N3 87.35(17) . 2_665
O8 Co4 N3 94.28(16) 1_655 2_665
O8 Co4 N3 85.72(16) 2_565 2_665
O12 Co4 N3 87.35(17) 2_665 .
O12 Co4 N3 92.65(17) . .
O8 Co4 N3 85.72(16) 1_655 .
O8 Co4 N3 94.28(16) 2_565 .
N3 Co4 N3 180.0(3) 2_665 .
O9 Co5 O13 130.67(18) 2_565 .
O9 Co5 O11 110.65(19) 2_565 2_465
O13 Co5 O11 114.90(19) . 2_465
O9 Co5 N4 97.00(18) 2_565 2_775
O13 Co5 N4 92.72(18) . 2_775
O11 Co5 N4 100.31(18) 2_465 2_775
O9 Co5 O10 92.27(16) 2_565 2_465
O13 Co5 O10 94.36(17) . 2_465
O11 Co5 O10 60.06(16) 2_465 2_465
N4 Co5 O10 160.28(18) 2_775 2_465
O9 Co5 C29 102.39(19) 2_565 2_465
O13 Co5 C29 106.85(19) . 2_465
O11 Co5 C29 30.79(19) 2_465 2_465
N4 Co5 C29 131.1(2) 2_775 2_465
O10 Co5 C29 29.27(17) 2_465 2_465
Co2 O6 Co1 107.78(16) 2_676 .
Co2 O6 Co2 98.33(14) 2_676 .
Co1 O6 Co2 91.01(13) . .
C30 O7 Co1 124.8(3) . 2_576
C30 O7 Co2 129.2(3) . 1_455
Co1 O7 Co2 95.62(13) 2_576 1_455
Co3 O5 Co1 115.06(15) . .
Co3 O5 Co2 138.04(17) . .
Co1 O5 Co2 94.85(13) . .
C14 O1 Co3 127.0(3) . 1_655
C1 O3 Co2 128.8(3) . .
C16 O8 Co4 145.6(4) . 1_455
C1 O4 Co1 125.1(3) . .
C16 O9 Co5 126.4(4) . 2_565
C14 O2 Co1 129.2(3) . 1_655
C30 O14 Co3 128.3(3) . .
C40 N2 C41 115.5(5) . .
C40 N2 Co1 123.1(4) . 1_445
C41 N2 Co1 120.7(4) . 1_445
C15 O12 Co4 132.1(4) . .
C31 N1 C35 115.3(5) . .
C31 N1 Co2 123.7(4) . .
C35 N1 Co2 120.4(4) . .
C47 N3 C43 116.2(5) . .
C47 N3 Co4 123.3(4) . .
C43 N3 Co4 120.4(4) . .
C29 O10 Co5 80.5(4) . 2_465
C15 O13 Co5 125.8(4) . .
C52 N4 C53 116.5(5) . .
C52 N4 Co5 123.2(4) . 2_775
C53 N4 Co5 120.3(4) . 2_775
O8 C16 O9 126.1(5) . .
O8 C16 C17 118.3(5) . .
O9 C16 C17 115.6(5) . .
C19 C20 C21 119.8(5) . .
C19 C20 C30 119.4(5) . .
C21 C20 C30 120.7(5) . .
O1 C14 O2 127.0(5) . .
O1 C14 C10 115.4(5) . .
O2 C14 C10 117.6(5) . .
O14 C30 O7 124.7(5) . .
O14 C30 C20 116.9(5) . .
O7 C30 C20 118.3(5) . .
C17 C18 C19 118.3(5) . .
C17 C18 C23 124.8(5) . .
C19 C18 C23 116.8(5) . .
C3 C2 C7 119.0(5) . .
C3 C2 C1 122.7(5) . .
C7 C2 C1 118.3(5) . .
C20 C19 C18 121.3(5) . .
C20 C19 H19 119.4 . .
C18 C19 H19 119.4 . .
C29 O11 Co5 96.9(4) . 2_465
C24 C23 C28 118.5(5) . .
C24 C23 C18 122.6(5) . .
C28 C23 C18 118.9(5) . .
N1 C31 C32 124.2(6) . .
N1 C31 H31 117.9 . .
C32 C31 H31 117.9 . .
O3 C1 O4 127.7(5) . .
O3 C1 C2 114.9(5) . .
O4 C1 C2 117.3(5) . .
C13 C8 C9 117.4(5) . .
C13 C8 C3 122.1(5) . .
C9 C8 C3 120.1(5) . .
C17 C22 C21 121.3(5) . .
C17 C22 H22 119.4 . .
C21 C22 H22 119.4 . .
C22 C17 C18 119.5(5) . .
C22 C17 C16 117.2(5) . .
C18 C17 C16 123.3(5) . .
N2 C40 C39 123.5(5) . .
N2 C40 H40 118.3 . .
C39 C40 H40 118.3 . .
C3 C4 C5 121.7(5) . .
C3 C4 H4 119.2 . .
C5 C4 H4 119.2 . .
C5 C6 C7 118.8(5) . .
C5 C6 H6 120.6 . .
C7 C6 H6 120.6 . .
C9 C10 C11 118.5(5) . .
C9 C10 C14 121.5(5) . .
C11 C10 C14 120.0(5) . .
N1 C35 C34 125.0(5) . .
N1 C35 H35 117.5 . .
C34 C35 H35 117.5 . .
C45 C46 C47 120.5(6) . .
C45 C46 H46 119.7 . .
C47 C46 H46 119.7 . .
C8 C9 C10 122.5(5) . .
C8 C9 H9 118.8 . .
C10 C9 H9 118.8 . .
O12 C15 O13 124.9(5) . .
O12 C15 C5 119.2(5) . .
O13 C15 C5 115.8(5) . .
C31 C32 C33 120.0(5) . .
C31 C32 H32 120.0 . .
C33 C32 H32 120.0 . .
N2 C41 C42 124.5(6) . .
N2 C41 H41 117.8 . .
C42 C41 H41 117.8 . .
C2 C3 C4 117.9(5) . .
C2 C3 C8 124.1(5) . .
C4 C3 C8 117.7(5) . .
C20 C21 C22 119.7(5) . .
C20 C21 H21 120.1 . .
C22 C21 H21 120.1 . .
C27 C28 C23 121.4(6) . .
C27 C28 H28 119.3 . .
C23 C28 H28 119.3 . .
C26 C25 C24 120.1(5) . .
C26 C25 C29 119.8(5) . .
C24 C25 C29 120.0(6) . .
C32 C33 C34 116.6(5) . .
C32 C33 C36 123.9(6) . .
C34 C33 C36 119.5(6) . .
C11 C12 C13 119.8(6) . .
C11 C12 H12 120.1 . .
C13 C12 H12 120.1 . .
N3 C43 C44 124.4(6) . .
N3 C43 H43 117.8 . .
C44 C43 H43 117.8 . .
C39 C38 C42 115.2(5) . .
C39 C38 C37 121.2(6) . .
C42 C38 C37 123.7(5) . .
N4 C53 C54 123.7(6) . .
N4 C53 H53 118.1 . .
C54 C53 H53 118.1 . .
C23 C24 C25 119.8(5) . .
C23 C24 H24 120.1 . .
C25 C24 H24 120.1 . .
C6 C5 C4 120.1(5) . .
C6 C5 C15 121.9(5) . .
C4 C5 C15 117.7(5) . .
C41 C42 C38 119.8(5) . .
C41 C42 H42 120.1 . .
C38 C42 H42 120.1 . .
C48 C49 C50 124.0(7) . .
C48 C49 H49 118.0 . .
C50 C49 H49 118.0 . .
C46 C45 C44 115.2(6) . .
C46 C45 C48 121.2(6) . .
C44 C45 C48 123.6(6) . .
C12 C11 C10 120.2(5) . .
C12 C11 H11 119.9 . .
C10 C11 H11 119.9 . .
C40 C39 C38 121.3(6) . .
C40 C39 H39 119.3 . .
C38 C39 H39 119.3 . .
C8 C13 C12 121.5(5) . .
C8 C13 H13 119.2 . .
C12 C13 H13 119.2 . .
C53 C54 C50 120.4(6) . .
C53 C54 H54 119.8 . .
C50 C54 H54 119.8 . .
N3 C47 C46 123.4(6) . .
N3 C47 H47 118.3 . .
C46 C47 H47 118.3 . .
O10 C29 O11 122.5(6) . .
O10 C29 C25 120.3(6) . .
O11 C29 C25 117.2(6) . .
O10 C29 Co5 70.2(4) . 2_465
O11 C29 Co5 52.3(3) . 2_465
C25 C29 Co5 169.4(5) . 2_465
C54 C50 C51 115.9(6) . .
C54 C50 C49 123.5(6) . .
C51 C50 C49 120.7(7) . .
C37 C36 C33 127.6(6) . .
C37 C36 H36 116.2 . .
C33 C36 H36 116.2 . .
C6 C7 C2 122.2(5) . .
C6 C7 H7 118.9 . .
C2 C7 H7 118.9 . .
C36 C37 C38 126.1(6) . .
C36 C37 H37 117.0 . .
C38 C37 H37 117.0 . .
C27 C26 C25 120.2(6) . .
C27 C26 H26 119.9 . .
C25 C26 H26 119.9 . .
C35 C34 C33 118.9(6) . .
C35 C34 H34 120.6 . .
C33 C34 H34 120.6 . .
C26 C27 C28 119.9(6) . .
C26 C27 H27 120.0 . .
C28 C27 H27 120.0 . .
C49 C48 C45 126.4(7) . .
C49 C48 H48 116.8 . .
C45 C48 H48 116.8 . .
C43 C44 C45 120.2(6) . .
C43 C44 H44 119.9 . .
C45 C44 H44 119.9 . .
N4 C52 C51 122.0(6) . .
N4 C52 H52 119.0 . .
C51 C52 H52 119.0 . .
C52 C51 C50 121.6(7) . .
C52 C51 H51 119.2 . .
C50 C51 H51 119.2 . .

loop_
_geom_bond_atom_site_label_1
_geom_bond_atom_site_label_2
_geom_bond_distance
_geom_bond_site_symmetry_2
Co1 O5 2.060(3) .
Co1 O6 2.092(3) .
Co1 O2 2.094(4) 1_455
Co1 O4 2.114(4) .
Co1 N2 2.146(4) 1_665
Co1 O7 2.233(3) 2_576
Co2 O6 2.003(3) 2_676
Co2 O3 2.054(3) .
Co2 O5 2.086(3) .
Co2 N1 2.186(4) .
Co2 O6 2.187(3) .
Co2 O7 2.234(3) 1_655
Co3 O5 2.043(3) 2_576
Co3 O5 2.043(3) .
Co3 O14 2.094(3) 2_576
Co3 O14 2.094(3) .
Co3 O1 2.150(3) 2_676
Co3 O1 2.150(3) 1_455
Co4 O12 2.097(4) 2_665
Co4 O12 2.097(4) .
Co4 O8 2.123(4) 1_655
Co4 O8 2.123(4) 2_565
Co4 N3 2.137(4) 2_665
Co4 N3 2.137(4) .
Co5 O9 1.928(4) 2_565
Co5 O13 1.947(4) .
Co5 O11 1.980(4) 2_465
Co5 N4 2.080(5) 2_775
Co5 O10 2.369(4) 2_465
Co5 C29 2.483(6) 2_465
O6 Co2 2.003(3) 2_676
O7 C30 1.274(6) .
O7 Co1 2.233(3) 2_576
O7 Co2 2.234(3) 1_455
O1 C14 1.258(6) .
O1 Co3 2.150(3) 1_655
O3 C1 1.257(6) .
O8 C16 1.229(6) .
O8 Co4 2.123(4) 1_455
O4 C1 1.259(6) .
O9 C16 1.268(6) .
O9 Co5 1.928(4) 2_565
O2 C14 1.264(6) .
O2 Co1 2.094(3) 1_655
O14 C30 1.241(6) .
N2 C40 1.342(7) .
N2 C41 1.349(7) .
N2 Co1 2.146(4) 1_445
O12 C15 1.250(6) .
N1 C31 1.334(7) .
N1 C35 1.343(7) .
N3 C47 1.324(8) .
N3 C43 1.338(7) .
O10 C29 1.231(7) .
O10 Co5 2.369(4) 2_465
O13 C15 1.270(7) .
N4 C52 1.339(8) .
N4 C53 1.343(7) .
N4 Co5 2.080(5) 2_775
C16 C17 1.522(7) .
C20 C19 1.379(7) .
C20 C21 1.383(7) .
C20 C30 1.504(7) .
C14 C10 1.518(7) .
C18 C17 1.405(7) .
C18 C19 1.411(7) .
C18 C23 1.493(7) .
C2 C3 1.394(8) .
C2 C7 1.409(7) .
C2 C1 1.501(7) .
C19 H19 0.9300 .
O11 C29 1.281(7) .
O11 Co5 1.980(4) 2_465
C23 C24 1.382(7) .
C23 C28 1.395(8) .
C31 C32 1.376(8) .
C31 H31 0.9300 .
C8 C13 1.388(7) .
C8 C9 1.388(7) .
C8 C3 1.496(7) .
C22 C17 1.386(7) .
C22 C21 1.388(7) .
C22 H22 0.9300 .
C40 C39 1.368(8) .
C40 H40 0.9300 .
C4 C3 1.397(7) .
C4 C5 1.399(7) .
C4 H4 0.9300 .
C6 C5 1.368(8) .
C6 C7 1.375(7) .
C6 H6 0.9300 .
C10 C9 1.388(7) .
C10 C11 1.396(7) .
C35 C34 1.371(8) .
C35 H35 0.9300 .
C46 C45 1.384(8) .
C46 C47 1.387(8) .
C46 H46 0.9300 .
C9 H9 0.9300 .
C15 C5 1.495(7) .
C32 C33 1.382(8) .
C32 H32 0.9300 .
C41 C42 1.366(7) .
C41 H41 0.9300 .
C21 H21 0.9300 .
C28 C27 1.384(8) .
C28 H28 0.9300 .
C25 C26 1.393(8) .
C25 C24 1.401(7) .
C25 C29 1.506(8) .
C33 C34 1.401(8) .
C33 C36 1.463(8) .
C12 C11 1.380(8) .
C12 C13 1.391(8) .
C12 H12 0.9300 .
C43 C44 1.354(8) .
C43 H43 0.9300 .
C38 C39 1.388(8) .
C38 C42 1.407(8) .
C38 C37 1.460(8) .
C53 C54 1.358(8) .
C53 H53 0.9300 .
C24 H24 0.9300 .
C42 H42 0.9300 .
C49 C48 1.327(8) .
C49 C50 1.466(8) .
C49 H49 0.9300 .
C45 C44 1.406(9) .
C45 C48 1.451(8) .
C11 H11 0.9300 .
C39 H39 0.9300 .
C13 H13 0.9300 .
C54 C50 1.374(9) .
C54 H54 0.9300 .
C47 H47 0.9300 .
C29 Co5 2.483(6) 2_465
C50 C51 1.376(9) .
C36 C37 1.317(8) .
C36 H36 0.9300 .
C7 H7 0.9300 .
C37 H37 0.9300 .
C26 C27 1.354(8) .
C26 H26 0.9300 .
C34 H34 0.9300 .
C27 H27 0.9300 .
C48 H48 0.9300 .
C44 H44 0.9300 .
C52 C51 1.370(9) .
C52 H52 0.9300 .
C51 H51 0.9300 .
